data_4111826
loop_
_publ_author_name
'Carsten Pr\"asang'
'Bruno Donnadieu'
'Guy Bertrand'

_publ_contact_author 'Prof G. Bertrand'
_publ_contact_author_address
;
University of California
UCR-CNRS Joint Research Lab
(UMR 2282) 
Department of Chemistry
Riverside, CA 92521 USA 
;
_publ_contact_author_email ' guy.bertrand@ucr.edu '
_publ_contact_author_fax 951-827-4713
_publ_section_title
;
 Stable Planar Six-\p-Electron Six-Membered N-Heterocyclic Carbenes with
 Tunable Electronic Properties
;
_journal_name_full 'Journal of the American Chemical Society'
_journal_page_first 10182
_journal_page_last 10183
_journal_paper_doi 10.1021/ja052987g
_journal_volume 127
_journal_year 2005
_chemical_formula_sum 'C71.5 H94 B4 Br2 Cl7 N6'
_chemical_formula_weight 1488.74
_chemical_name_systematic
;

 ?

;
_space_group_IT_number 2
_symmetry_cell_setting triclinic
_symmetry_space_group_name_Hall '-P 1'
_symmetry_space_group_name_H-M 'P -1'
_atom_sites_solution_hydrogens geom
_atom_sites_solution_primary direct
_atom_sites_solution_secondary difmap
_audit_creation_method SHELXL-97
_cell_angle_alpha 103.5950(10)
_cell_angle_beta 95.2370(10)
_cell_angle_gamma 106.3970(10)
_cell_formula_units_Z 2
_cell_length_a 11.9440(6)
_cell_length_b 17.8420(9)
_cell_length_c 19.7133(9)
_cell_measurement_reflns_used 5449
_cell_measurement_temperature 100(2)
_cell_measurement_theta_max 25.03
_cell_measurement_theta_min 2.41
_cell_volume 3860.8(3)
_computing_cell_refinement 'Bruker SMART'
_computing_data_collection 'Bruker SMART'
_computing_data_reduction 'Bruker SAINT'
_computing_molecular_graphics 'Bruker SHELXTL'
_computing_publication_material 'Bruker SHELXTL'
_computing_structure_refinement 'SHELXL-97 (Sheldrick, 1997)'
_computing_structure_solution 'Bruker SHELXTL'
_diffrn_ambient_temperature 100(2)
_diffrn_measured_fraction_theta_full 0.975
_diffrn_measured_fraction_theta_max 0.975
_diffrn_measurement_device_type 'CCD area detector'
_diffrn_measurement_method 'phi and omega scans'
_diffrn_radiation_monochromator graphite
_diffrn_radiation_source 'fine-focus sealed tube'
_diffrn_radiation_type MoK\a
_diffrn_radiation_wavelength 0.71073
_diffrn_reflns_av_R_equivalents 0.0378
_diffrn_reflns_av_sigmaI/netI 0.0802
_diffrn_reflns_limit_h_max 13
_diffrn_reflns_limit_h_min -14
_diffrn_reflns_limit_k_max 22
_diffrn_reflns_limit_k_min -22
_diffrn_reflns_limit_l_max 24
_diffrn_reflns_limit_l_min -24
_diffrn_reflns_number 28923
_diffrn_reflns_theta_full 26.37
_diffrn_reflns_theta_max 26.37
_diffrn_reflns_theta_min 1.08
_exptl_absorpt_coefficient_mu 1.335
_exptl_absorpt_correction_T_max 0.9573
_exptl_absorpt_correction_T_min 0.8605
_exptl_absorpt_correction_type multi-scan
_exptl_crystal_colour clear
_exptl_crystal_density_diffrn 1.281
_exptl_crystal_density_meas 0
_exptl_crystal_description Prism
_exptl_crystal_F_000 1548
_exptl_crystal_size_max 0.12
_exptl_crystal_size_mid 0.11
_exptl_crystal_size_min 0.03
_refine_diff_density_max 0.848
_refine_diff_density_min -0.990
_refine_diff_density_rms 0.082
_refine_ls_extinction_method none
_refine_ls_goodness_of_fit_ref 1.025
_refine_ls_hydrogen_treatment constr
_refine_ls_matrix_type full
_refine_ls_number_parameters 837
_refine_ls_number_reflns 15383
_refine_ls_number_restraints 12
_refine_ls_restrained_S_all 1.026
_refine_ls_R_factor_all 0.0911
_refine_ls_R_factor_gt 0.0519
_refine_ls_shift/su_max 0.001
_refine_ls_shift/su_mean 0.000
_refine_ls_structure_factor_coef Fsqd
_refine_ls_weighting_details 'calc w=1/[\s^2^(Fo^2^)+(0.0556P)^2^+0.0000P] where P=(Fo^2^+2Fc^2^)/3'
_refine_ls_weighting_scheme calc
_refine_ls_wR_factor_gt 0.1093
_refine_ls_wR_factor_ref 0.1190
_reflns_number_gt 10058
_reflns_number_total 15383
_reflns_threshold_expression >2sigma(I)
_cod_data_source_file ja052987gsi20050513_053944_2.cif
_cod_data_source_block 4c
_cod_original_sg_symbol_H-M P-1
_cod_original_formula_sum 'C71.50 H94 B4 Br2 Cl7 N6'
_cod_database_code 4111826

loop_
_symmetry_equiv_pos_as_xyz
'x, y, z'
'-x, -y, -z'

loop_
_atom_site_label
_atom_site_type_symbol
_atom_site_fract_x
_atom_site_fract_y
_atom_site_fract_z
_atom_site_U_iso_or_equiv
_atom_site_adp_type
_atom_site_occupancy
_atom_site_symmetry_multiplicity
_atom_site_calc_flag
_atom_site_refinement_flags
_atom_site_disorder_assembly
_atom_site_disorder_group
Br1A Br 0.02141(3) 0.32861(2) 0.288293(18) 0.02388(10) Uani 1 1 d . . .
B1A B 0.0606(4) 0.1466(2) 0.32670(19) 0.0186(8) Uani 1 1 d . . .
B2A B -0.1544(3) 0.1219(2) 0.2917(2) 0.0175(8) Uani 1 1 d . . .
N1A N -0.0496(2) 0.10125(15) 0.28091(13) 0.0169(6) Uani 1 1 d . . .
N2A N 0.0499(2) 0.19609(15) 0.39517(13) 0.0165(6) Uani 1 1 d . . .
N3A N -0.1504(2) 0.17597(15) 0.36083(13) 0.0162(6) Uani 1 1 d . . .
C1A C -0.0518(3) 0.20684(19) 0.40860(17) 0.0195(8) Uani 1 1 d . . .
H1A H -0.0545 0.2380 0.4544 0.023 Uiso 1 1 calc R . .
C2A C 0.1566(3) 0.2350(2) 0.45287(17) 0.0207(8) Uani 1 1 d . . .
H2A H 0.2269 0.2289 0.4309 0.025 Uiso 1 1 calc R . .
C3A C 0.1789(3) 0.3251(2) 0.48331(18) 0.0266(8) Uani 1 1 d . . .
H3A1 H 0.1121 0.3341 0.5067 0.032 Uiso 1 1 calc R . .
H3A2 H 0.1849 0.3523 0.4448 0.032 Uiso 1 1 calc R . .
C4A C 0.2939(3) 0.3611(2) 0.53697(18) 0.0313(9) Uani 1 1 d . . .
H4A1 H 0.3612 0.3558 0.5125 0.038 Uiso 1 1 calc R . .
H4A2 H 0.3069 0.4196 0.5583 0.038 Uiso 1 1 calc R . .
C5A C 0.2887(4) 0.3176(2) 0.59513(19) 0.0386(10) Uani 1 1 d . . .
H5A1 H 0.3657 0.3397 0.6276 0.046 Uiso 1 1 calc R . .
H5A2 H 0.2271 0.3282 0.6229 0.046 Uiso 1 1 calc R . .
C6A C 0.2612(4) 0.2268(2) 0.56508(19) 0.0352(10) Uani 1 1 d . . .
H6A1 H 0.2520 0.2003 0.6040 0.042 Uiso 1 1 calc R . .
H6A2 H 0.3282 0.2159 0.5430 0.042 Uiso 1 1 calc R . .
C7A C 0.1481(3) 0.1906(2) 0.50989(18) 0.0266(8) Uani 1 1 d . . .
H7A1 H 0.1361 0.1323 0.4883 0.032 Uiso 1 1 calc R . .
H7A2 H 0.0792 0.1951 0.5330 0.032 Uiso 1 1 calc R . .
C8A C -0.2591(3) 0.1959(2) 0.37994(17) 0.0199(7) Uani 1 1 d . . .
H8A H -0.3166 0.1787 0.3348 0.024 Uiso 1 1 calc R . .
C9A C -0.2367(3) 0.2865(2) 0.41003(18) 0.0248(8) Uani 1 1 d . . .
H9A1 H -0.1995 0.3164 0.3772 0.030 Uiso 1 1 calc R . .
H9A2 H -0.1826 0.3066 0.4561 0.030 Uiso 1 1 calc R . .
C10A C -0.3557(3) 0.3002(2) 0.41972(19) 0.0267(8) Uani 1 1 d . . .
H10A H -0.3427 0.3588 0.4401 0.032 Uiso 1 1 calc R . .
H10B H -0.4072 0.2829 0.3729 0.032 Uiso 1 1 calc R . .
C11A C -0.4176(4) 0.2532(2) 0.4679(2) 0.0330(9) Uani 1 1 d . . .
H11A H -0.4959 0.2612 0.4708 0.040 Uiso 1 1 calc R . .
H11B H -0.3702 0.2745 0.5162 0.040 Uiso 1 1 calc R . .
C12A C -0.4339(3) 0.1626(2) 0.44074(19) 0.0283(9) Uani 1 1 d . . .
H12A H -0.4921 0.1395 0.3962 0.034 Uiso 1 1 calc R . .
H12B H -0.4661 0.1348 0.4760 0.034 Uiso 1 1 calc R . .
C13A C -0.3174(3) 0.1470(2) 0.42725(18) 0.0247(8) Uani 1 1 d . . .
H13A H -0.2635 0.1619 0.4729 0.030 Uiso 1 1 calc R . .
H13B H -0.3329 0.0884 0.4047 0.030 Uiso 1 1 calc R . .
C14A C -0.0535(3) 0.03561(19) 0.21934(16) 0.0170(7) Uani 1 1 d . . .
C15A C -0.0288(3) 0.0518(2) 0.15605(17) 0.0210(8) Uani 1 1 d . . .
C16A C -0.0342(3) -0.0141(2) 0.09941(17) 0.0251(8) Uani 1 1 d . . .
H16A H -0.0177 -0.0043 0.0555 0.030 Uiso 1 1 calc R . .
C17A C -0.0626(3) -0.0930(2) 0.10489(18) 0.0247(8) Uani 1 1 d . . .
C18A C -0.0844(3) -0.1063(2) 0.16960(18) 0.0237(8) Uani 1 1 d . . .
H18A H -0.1027 -0.1598 0.1746 0.028 Uiso 1 1 calc R . .
C19A C -0.0801(3) -0.0424(2) 0.22752(17) 0.0192(7) Uani 1 1 d . . .
C20A C 0.0059(3) 0.1363(2) 0.14638(19) 0.0289(9) Uani 1 1 d . . .
H20A H 0.0043 0.1753 0.1903 0.043 Uiso 1 1 calc R . .
H20B H -0.0499 0.1384 0.1078 0.043 Uiso 1 1 calc R . .
H20C H 0.0860 0.1501 0.1348 0.043 Uiso 1 1 calc R . .
C21A C -0.0699(4) -0.1619(2) 0.04222(19) 0.0369(10) Uani 1 1 d . . .
H21A H -0.1486 -0.1803 0.0130 0.055 Uiso 1 1 calc R . .
H21B H -0.0564 -0.2069 0.0586 0.055 Uiso 1 1 calc R . .
H21C H -0.0095 -0.1436 0.0141 0.055 Uiso 1 1 calc R . .
C22A C -0.1033(3) -0.0590(2) 0.29756(18) 0.0256(8) Uani 1 1 d . . .
H22A H -0.0337 -0.0277 0.3341 0.038 Uiso 1 1 calc R . .
H22B H -0.1191 -0.1171 0.2932 0.038 Uiso 1 1 calc R . .
H22C H -0.1720 -0.0430 0.3108 0.038 Uiso 1 1 calc R . .
C23A C 0.1824(3) 0.14470(19) 0.30537(16) 0.0184(7) Uani 1 1 d . . .
C24A C 0.2531(3) 0.2129(2) 0.28969(19) 0.0292(9) Uani 1 1 d . . .
H24A H 0.2292 0.2603 0.2963 0.035 Uiso 1 1 calc R . .
C25A C 0.3568(3) 0.2129(3) 0.2647(2) 0.0375(10) Uani 1 1 d . . .
H25A H 0.4028 0.2596 0.2531 0.045 Uiso 1 1 calc R . .
C26A C 0.3944(4) 0.1456(3) 0.25648(19) 0.0355(10) Uani 1 1 d . . .
H26A H 0.4666 0.1460 0.2397 0.043 Uiso 1 1 calc R . .
C27A C 0.3275(4) 0.0782(2) 0.2726(2) 0.0374(10) Uani 1 1 d . . .
H27A H 0.3532 0.0317 0.2672 0.045 Uiso 1 1 calc R . .
C28A C 0.2220(3) 0.0778(2) 0.2967(2) 0.0300(9) Uani 1 1 d . . .
H28A H 0.1758 0.0306 0.3075 0.036 Uiso 1 1 calc R . .
C29A C -0.2673(3) 0.0907(2) 0.23331(17) 0.0201(8) Uani 1 1 d . . .
C30A C -0.3562(3) 0.0173(2) 0.22313(19) 0.0291(9) Uani 1 1 d . . .
H30A H -0.3497 -0.0162 0.2533 0.035 Uiso 1 1 calc R . .
C31A C -0.4534(4) -0.0079(2) 0.1705(2) 0.0402(11) Uani 1 1 d . . .
H31A H -0.5129 -0.0584 0.1645 0.048 Uiso 1 1 calc R . .
C32A C -0.4642(4) 0.0401(2) 0.1264(2) 0.0375(11) Uani 1 1 d . . .
H32A H -0.5308 0.0225 0.0897 0.045 Uiso 1 1 calc R . .
C33A C -0.3786(4) 0.1135(3) 0.13540(19) 0.0348(10) Uani 1 1 d . . .
H33A H -0.3863 0.1469 0.1054 0.042 Uiso 1 1 calc R . .
C34A C -0.2810(3) 0.1383(2) 0.18848(18) 0.0264(8) Uani 1 1 d . . .
H34A H -0.2221 0.1890 0.1944 0.032 Uiso 1 1 calc R . .
Br1B Br 0.92304(3) 0.28676(2) 0.600695(17) 0.02453(10) Uani 1 1 d . . .
B1B B 0.9920(4) 0.3792(2) 0.79892(19) 0.0209(9) Uani 1 1 d . . .
B2B B 0.7780(4) 0.3426(2) 0.75403(19) 0.0196(8) Uani 1 1 d . . .
N1B N 0.8728(2) 0.33518(15) 0.79901(13) 0.0179(6) Uani 1 1 d . . .
N2B N 1.0093(2) 0.44830(16) 0.76873(13) 0.0192(6) Uani 1 1 d . . .
N3B N 0.8073(2) 0.41372(15) 0.72625(13) 0.0161(6) Uani 1 1 d . . .
C1B C 0.9175(3) 0.4630(2) 0.73710(16) 0.0194(7) Uani 1 1 d . . .
H1B H 0.9316 0.5109 0.7216 0.023 Uiso 1 1 calc R . .
C2B C 1.1299(3) 0.5071(2) 0.77418(19) 0.0324(9) Uani 1 1 d . . .
H2B H 1.1851 0.4804 0.7920 0.039 Uiso 1 1 calc R . .
C3B C 1.1620(4) 0.5139(2) 0.7040(2) 0.0420(11) Uani 1 1 d . B .
H3B1 H 1.1076 0.5365 0.6805 0.050 Uiso 1 1 calc R . .
H3B2 H 1.1541 0.4594 0.6734 0.050 Uiso 1 1 calc R . .
C4B C 1.2894(4) 0.5693(3) 0.7142(2) 0.0413(11) Uani 1 1 d D . .
H4B1 H 1.3439 0.5426 0.7318 0.050 Uiso 1 1 calc R A 1
H4B2 H 1.3078 0.5771 0.6679 0.050 Uiso 1 1 calc R A 1
C5B C 1.3100(5) 0.6505(3) 0.7655(3) 0.0357(12) Uani 0.80 1 d PD B 1
H5B1 H 1.2595 0.6792 0.7469 0.043 Uiso 0.80 1 calc PR B 1
H5B2 H 1.3938 0.6840 0.7713 0.043 Uiso 0.80 1 calc PR B 1
C5C C 1.3632(16) 0.6187(13) 0.7896(8) 0.083(10) Uani 0.20 1 d PDU B 2
H5C1 H 1.4068 0.5860 0.8080 0.100 Uiso 0.20 1 calc PR B 2
H5C2 H 1.4215 0.6692 0.7865 0.100 Uiso 0.20 1 calc PR B 2
C6B C 1.2799(4) 0.6391(3) 0.8386(2) 0.0488(12) Uani 1 1 d D . .
H6B1 H 1.3361 0.6159 0.8595 0.059 Uiso 1 1 calc R B 1
H6B2 H 1.2881 0.6925 0.8713 0.059 Uiso 1 1 calc R B 1
C7B C 1.1541(4) 0.5829(3) 0.8296(2) 0.0481(12) Uani 1 1 d . B .
H7B1 H 1.1405 0.5702 0.8750 0.058 Uiso 1 1 calc R . .
H7B2 H 1.0978 0.6113 0.8179 0.058 Uiso 1 1 calc R . .
C8B C 0.7124(3) 0.4363(2) 0.68823(17) 0.0191(7) Uani 1 1 d . . .
H8B H 0.6386 0.3887 0.6764 0.023 Uiso 1 1 calc R . .
C9B C 0.7412(3) 0.4541(2) 0.61919(16) 0.0211(8) Uani 1 1 d . . .
H9B1 H 0.7569 0.4070 0.5883 0.025 Uiso 1 1 calc R . .
H9B2 H 0.8130 0.5019 0.6287 0.025 Uiso 1 1 calc R . .
C10B C 0.6358(3) 0.4710(2) 0.58202(18) 0.0285(9) Uani 1 1 d . . .
H10C H 0.6548 0.4839 0.5374 0.034 Uiso 1 1 calc R . .
H10D H 0.5655 0.4219 0.5700 0.034 Uiso 1 1 calc R . .
C11B C 0.6075(3) 0.5420(2) 0.62949(19) 0.0300(9) Uani 1 1 d . . .
H11C H 0.6752 0.5922 0.6380 0.036 Uiso 1 1 calc R . .
H11D H 0.5375 0.5503 0.6053 0.036 Uiso 1 1 calc R . .
C12B C 0.5829(3) 0.5257(2) 0.69992(19) 0.0306(9) Uani 1 1 d . . .
H12C H 0.5099 0.4791 0.6918 0.037 Uiso 1 1 calc R . .
H12D H 0.5700 0.5739 0.7309 0.037 Uiso 1 1 calc R . .
C13B C 0.6866(3) 0.5071(2) 0.73672(18) 0.0258(8) Uani 1 1 d . . .
H13C H 0.7579 0.5556 0.7493 0.031 Uiso 1 1 calc R . .
H13D H 0.6668 0.4935 0.7810 0.031 Uiso 1 1 calc R . .
C14B C 0.8467(3) 0.2777(2) 0.84155(17) 0.0200(8) Uani 1 1 d . . .
C15B C 0.8329(3) 0.3084(2) 0.91127(17) 0.0220(8) Uani 1 1 d . . .
C16B C 0.8047(3) 0.2550(2) 0.95231(18) 0.0285(9) Uani 1 1 d . . .
H16B H 0.7965 0.2752 1.0000 0.034 Uiso 1 1 calc R . .
C17B C 0.7882(3) 0.1730(2) 0.92595(19) 0.0315(9) Uani 1 1 d . . .
C18B C 0.8032(3) 0.1447(2) 0.85698(19) 0.0283(9) Uani 1 1 d . . .
H18B H 0.7934 0.0886 0.8388 0.034 Uiso 1 1 calc R . .
C19B C 0.8326(3) 0.1962(2) 0.81280(17) 0.0215(8) Uani 1 1 d . . .
C20B C 0.8480(4) 0.3971(2) 0.94185(19) 0.0340(10) Uani 1 1 d . . .
H20D H 0.8360 0.4067 0.9913 0.051 Uiso 1 1 calc R . .
H20E H 0.7897 0.4126 0.9145 0.051 Uiso 1 1 calc R . .
H20F H 0.9280 0.4298 0.9396 0.051 Uiso 1 1 calc R . .
C21B C 0.7548(4) 0.1150(3) 0.9717(2) 0.0504(12) Uani 1 1 d . . .
H21D H 0.6698 0.1015 0.9730 0.076 Uiso 1 1 calc R . .
H21E H 0.7993 0.1408 1.0198 0.076 Uiso 1 1 calc R . .
H21F H 0.7738 0.0652 0.9516 0.076 Uiso 1 1 calc R . .
C22B C 0.8472(3) 0.1625(2) 0.73835(18) 0.0290(9) Uani 1 1 d . . .
H22D H 0.7708 0.1455 0.7069 0.043 Uiso 1 1 calc R . .
H22E H 0.8756 0.1157 0.7356 0.043 Uiso 1 1 calc R . .
H22F H 0.9046 0.2044 0.7237 0.043 Uiso 1 1 calc R . .
C23B C 1.1015(3) 0.35508(19) 0.82501(17) 0.0190(7) Uani 1 1 d . . .
C24B C 1.1444(3) 0.3651(2) 0.89579(19) 0.0277(9) Uani 1 1 d . . .
H24B H 1.1043 0.3856 0.9316 0.033 Uiso 1 1 calc R . .
C25B C 1.2452(3) 0.3452(2) 0.91456(19) 0.0303(9) Uani 1 1 d . . .
H25B H 1.2739 0.3531 0.9631 0.036 Uiso 1 1 calc R . .
C26B C 1.3035(3) 0.3145(2) 0.8639(2) 0.0304(9) Uani 1 1 d . . .
H26B H 1.3722 0.3010 0.8770 0.036 Uiso 1 1 calc R . .
C27B C 1.2617(3) 0.3033(2) 0.79326(19) 0.0289(9) Uani 1 1 d . . .
H27B H 1.3016 0.2818 0.7578 0.035 Uiso 1 1 calc R . .
C28B C 1.1622(3) 0.3233(2) 0.77433(18) 0.0243(8) Uani 1 1 d . . .
H28B H 1.1344 0.3152 0.7256 0.029 Uiso 1 1 calc R . .
C29B C 0.6522(3) 0.27785(19) 0.73332(17) 0.0191(7) Uani 1 1 d . . .
C30B C 0.6171(3) 0.2330(2) 0.66198(17) 0.0220(8) Uani 1 1 d . . .
H30B H 0.6667 0.2456 0.6285 0.026 Uiso 1 1 calc R . .
C31B C 0.5106(3) 0.1702(2) 0.63992(19) 0.0273(8) Uani 1 1 d . . .
H31B H 0.4878 0.1402 0.5915 0.033 Uiso 1 1 calc R . .
C32B C 0.4376(3) 0.1513(2) 0.68776(19) 0.0252(8) Uani 1 1 d . . .
H32B H 0.3644 0.1086 0.6722 0.030 Uiso 1 1 calc R . .
C33B C 0.4707(3) 0.1944(2) 0.7583(2) 0.0270(8) Uani 1 1 d . . .
H33B H 0.4208 0.1811 0.7914 0.032 Uiso 1 1 calc R . .
C34B C 0.5782(3) 0.2578(2) 0.78085(18) 0.0229(8) Uani 1 1 d . . .
H34B H 0.6006 0.2874 0.8294 0.027 Uiso 1 1 calc R . .
C101 C 0.8253(4) 0.0599(2) 0.55106(19) 0.0403(11) Uani 1 1 d . . .
H10E H 0.8735 0.0466 0.5873 0.048 Uiso 1 1 calc R . .
H10F H 0.8469 0.1197 0.5620 0.048 Uiso 1 1 calc R . .
Cl1 Cl 0.67427(12) 0.01908(8) 0.55471(6) 0.0624(4) Uani 1 1 d . . .
Cl2 Cl 0.85759(9) 0.02107(6) 0.46642(5) 0.0394(3) Uani 1 1 d . . .
C102 C 0.8818(4) 0.6744(2) 0.8862(2) 0.0351(10) Uani 1 1 d . . .
H10G H 0.9384 0.7223 0.9215 0.042 Uiso 1 1 calc R . .
H10H H 0.9075 0.6725 0.8396 0.042 Uiso 1 1 calc R . .
Cl3 Cl 0.74087(11) 0.68541(6) 0.88149(5) 0.0445(3) Uani 1 1 d . . .
Cl4 Cl 0.88440(10) 0.58519(6) 0.90994(5) 0.0368(2) Uani 1 1 d . . .
C103 C 0.6436(6) 0.8714(6) 0.0327(4) 0.162(5) Uani 1 1 d . . .
H10I H 0.6416 0.9250 0.0601 0.194 Uiso 1 1 calc R . .
H10J H 0.7082 0.8588 0.0583 0.194 Uiso 1 1 calc R . .
Cl5 Cl 0.50991(18) 0.79878(9) 0.03242(8) 0.1004(6) Uani 1 1 d . . .
Cl6 Cl 0.67941(17) 0.87988(10) -0.04851(9) 0.1007(6) Uani 1 1 d . . .
C104 C 0.0026(12) 0.5147(15) 0.4623(14) 0.244(16) Uani 0.50 1 d P . .
Cl7 Cl 0.12099(14) 0.50597(7) 0.52590(6) 0.0622(4) Uani 1 1 d . . .

loop_
_atom_site_aniso_label
_atom_site_aniso_U_11
_atom_site_aniso_U_22
_atom_site_aniso_U_33
_atom_site_aniso_U_23
_atom_site_aniso_U_13
_atom_site_aniso_U_12
Br1A 0.0250(2) 0.01887(18) 0.0288(2) 0.00964(14) 0.00443(16) 0.00592(15)
B1A 0.027(2) 0.0126(18) 0.0171(19) 0.0080(15) 0.0009(16) 0.0055(17)
B2A 0.019(2) 0.0109(18) 0.022(2) 0.0070(15) 0.0050(16) 0.0006(16)
N1A 0.0219(16) 0.0137(14) 0.0151(14) 0.0031(11) 0.0010(12) 0.0068(12)
N2A 0.0123(15) 0.0173(14) 0.0190(14) 0.0057(11) -0.0036(12) 0.0043(12)
N3A 0.0149(15) 0.0153(14) 0.0186(14) 0.0057(11) 0.0009(12) 0.0048(12)
C1A 0.027(2) 0.0154(17) 0.0165(17) 0.0048(13) 0.0015(15) 0.0072(15)
C2A 0.0116(18) 0.0254(19) 0.0215(18) 0.0042(14) -0.0011(14) 0.0032(15)
C3A 0.023(2) 0.0224(19) 0.0256(19) 0.0059(15) -0.0033(16) -0.0042(16)
C4A 0.025(2) 0.033(2) 0.024(2) 0.0003(16) -0.0033(16) -0.0025(17)
C5A 0.028(2) 0.051(3) 0.025(2) 0.0058(18) -0.0073(17) 0.002(2)
C6A 0.031(2) 0.048(3) 0.028(2) 0.0133(18) -0.0052(18) 0.015(2)
C7A 0.027(2) 0.0251(19) 0.0264(19) 0.0084(15) -0.0031(16) 0.0069(17)
C8A 0.0142(18) 0.0207(18) 0.0241(18) 0.0047(14) 0.0039(14) 0.0055(15)
C9A 0.027(2) 0.0239(19) 0.028(2) 0.0093(15) 0.0073(16) 0.0113(17)
C10A 0.025(2) 0.027(2) 0.029(2) 0.0025(16) 0.0020(16) 0.0144(17)
C11A 0.029(2) 0.038(2) 0.035(2) 0.0085(18) 0.0123(18) 0.0135(19)
C12A 0.021(2) 0.030(2) 0.031(2) 0.0083(16) 0.0117(16) 0.0016(17)
C13A 0.023(2) 0.0250(19) 0.0257(19) 0.0102(15) 0.0063(16) 0.0045(16)
C14A 0.0132(18) 0.0158(16) 0.0163(17) 0.0005(13) -0.0030(14) 0.0007(14)
C15A 0.0176(19) 0.0202(18) 0.0231(18) 0.0072(14) 0.0011(15) 0.0022(15)
C16A 0.027(2) 0.029(2) 0.0170(18) 0.0069(15) 0.0033(15) 0.0048(17)
C17A 0.025(2) 0.0234(19) 0.0233(19) 0.0004(15) 0.0014(16) 0.0093(16)
C18A 0.021(2) 0.0178(18) 0.029(2) 0.0025(15) -0.0002(16) 0.0049(15)
C19A 0.0122(18) 0.0223(18) 0.0220(18) 0.0046(14) 0.0013(14) 0.0055(15)
C20A 0.032(2) 0.027(2) 0.026(2) 0.0122(16) 0.0034(17) 0.0043(17)
C21A 0.050(3) 0.030(2) 0.027(2) -0.0026(17) -0.0003(19) 0.018(2)
C22A 0.028(2) 0.0213(18) 0.028(2) 0.0089(15) 0.0062(16) 0.0076(16)
C23A 0.0175(19) 0.0179(17) 0.0144(16) 0.0003(13) -0.0022(14) 0.0019(15)
C24A 0.022(2) 0.028(2) 0.040(2) 0.0129(17) 0.0061(17) 0.0078(17)
C25A 0.021(2) 0.047(3) 0.048(3) 0.026(2) 0.0109(19) 0.0029(19)
C26A 0.021(2) 0.050(3) 0.030(2) 0.0007(18) 0.0081(17) 0.009(2)
C27A 0.025(2) 0.032(2) 0.046(3) -0.0062(19) 0.0028(19) 0.0112(19)
C28A 0.021(2) 0.0189(19) 0.045(2) 0.0038(16) 0.0020(18) 0.0025(16)
C29A 0.0177(19) 0.0220(18) 0.0177(17) -0.0013(14) 0.0018(14) 0.0075(15)
C30A 0.024(2) 0.0204(19) 0.039(2) 0.0050(16) -0.0048(17) 0.0069(16)
C31A 0.026(2) 0.023(2) 0.060(3) -0.0019(19) -0.010(2) 0.0065(18)
C32A 0.032(2) 0.040(2) 0.033(2) -0.0095(18) -0.0130(18) 0.021(2)
C33A 0.032(2) 0.050(3) 0.026(2) 0.0129(18) -0.0011(18) 0.018(2)
C34A 0.020(2) 0.032(2) 0.026(2) 0.0112(16) 0.0017(16) 0.0044(17)
Br1B 0.0225(2) 0.0291(2) 0.01875(18) 0.00263(14) 0.00330(15) 0.00649(16)
B1B 0.023(2) 0.020(2) 0.017(2) 0.0000(16) 0.0023(17) 0.0064(18)
B2B 0.021(2) 0.019(2) 0.0163(19) 0.0021(15) 0.0054(16) 0.0040(17)
N1B 0.0198(16) 0.0150(14) 0.0168(14) 0.0033(11) 0.0022(12) 0.0032(12)
N2B 0.0180(16) 0.0202(15) 0.0180(14) 0.0067(11) 0.0017(12) 0.0031(12)
N3B 0.0129(15) 0.0158(14) 0.0192(14) 0.0061(11) 0.0034(11) 0.0026(12)
C1B 0.0183(19) 0.0192(17) 0.0206(18) 0.0057(14) 0.0018(14) 0.0061(15)
C2B 0.016(2) 0.040(2) 0.036(2) 0.0173(18) -0.0004(17) -0.0052(17)
C3B 0.041(3) 0.032(2) 0.050(3) 0.0085(19) 0.030(2) 0.004(2)
C4B 0.023(2) 0.049(3) 0.065(3) 0.035(2) 0.019(2) 0.013(2)
C5B 0.023(3) 0.035(3) 0.050(3) 0.020(2) 0.007(2) 0.003(2)
C5C 0.057(18) 0.008(10) 0.16(3) -0.001(14) 0.051(19) -0.017(11)
C6B 0.031(3) 0.037(2) 0.061(3) 0.015(2) -0.010(2) -0.012(2)
C7B 0.042(3) 0.046(3) 0.036(2) 0.001(2) 0.009(2) -0.009(2)
C8B 0.0131(18) 0.0183(17) 0.0250(18) 0.0068(14) -0.0010(14) 0.0040(14)
C9B 0.023(2) 0.0202(18) 0.0195(18) 0.0025(14) -0.0030(15) 0.0100(16)
C10B 0.031(2) 0.026(2) 0.027(2) 0.0069(16) -0.0055(17) 0.0093(17)
C11B 0.025(2) 0.028(2) 0.038(2) 0.0088(17) -0.0049(17) 0.0136(18)
C12B 0.026(2) 0.025(2) 0.039(2) 0.0014(17) 0.0025(18) 0.0124(17)
C13B 0.025(2) 0.029(2) 0.0246(19) 0.0055(15) 0.0056(16) 0.0104(17)
C14B 0.0162(19) 0.0230(18) 0.0216(18) 0.0114(14) -0.0011(14) 0.0044(15)
C15B 0.019(2) 0.0266(19) 0.0198(18) 0.0065(14) 0.0013(15) 0.0064(16)
C16B 0.024(2) 0.042(2) 0.0193(19) 0.0133(16) 0.0056(16) 0.0052(18)
C17B 0.019(2) 0.041(2) 0.031(2) 0.0210(18) -0.0052(17) -0.0017(18)
C18B 0.028(2) 0.0197(18) 0.032(2) 0.0092(16) -0.0096(17) 0.0021(16)
C19B 0.019(2) 0.0208(18) 0.0218(18) 0.0062(14) -0.0057(15) 0.0038(15)
C20B 0.044(3) 0.036(2) 0.025(2) 0.0055(17) 0.0067(18) 0.019(2)
C21B 0.050(3) 0.050(3) 0.047(3) 0.033(2) -0.004(2) -0.002(2)
C22B 0.034(2) 0.0238(19) 0.027(2) 0.0046(15) 0.0004(17) 0.0090(17)
C23B 0.0173(19) 0.0172(17) 0.0194(17) 0.0055(14) 0.0004(14) 0.0010(15)
C24B 0.027(2) 0.028(2) 0.027(2) 0.0065(16) 0.0045(16) 0.0079(17)
C25B 0.028(2) 0.034(2) 0.027(2) 0.0096(17) -0.0066(17) 0.0084(18)
C26B 0.023(2) 0.027(2) 0.043(2) 0.0119(17) -0.0010(18) 0.0094(17)
C27B 0.024(2) 0.029(2) 0.035(2) 0.0076(16) 0.0044(17) 0.0101(17)
C28B 0.020(2) 0.030(2) 0.0257(19) 0.0136(16) 0.0033(15) 0.0068(16)
C29B 0.0194(19) 0.0181(17) 0.0235(18) 0.0113(14) 0.0021(15) 0.0073(15)
C30B 0.0174(19) 0.0264(19) 0.0228(18) 0.0113(15) 0.0031(15) 0.0040(16)
C31B 0.023(2) 0.028(2) 0.0254(19) 0.0075(16) -0.0024(16) 0.0015(17)
C32B 0.0131(19) 0.0211(18) 0.036(2) 0.0088(16) -0.0020(16) -0.0015(15)
C33B 0.018(2) 0.028(2) 0.042(2) 0.0193(17) 0.0114(17) 0.0077(16)
C34B 0.020(2) 0.0257(19) 0.0246(19) 0.0100(15) 0.0047(15) 0.0068(16)
C101 0.052(3) 0.030(2) 0.027(2) 0.0087(17) -0.010(2) -0.001(2)
Cl1 0.0651(9) 0.0581(8) 0.0440(7) 0.0112(6) 0.0167(6) -0.0119(6)
Cl2 0.0429(7) 0.0334(5) 0.0449(6) 0.0132(4) 0.0023(5) 0.0160(5)
C102 0.050(3) 0.022(2) 0.028(2) 0.0040(16) 0.0090(19) 0.0047(19)
Cl3 0.0598(8) 0.0342(6) 0.0381(6) 0.0002(4) 0.0009(5) 0.0231(5)
Cl4 0.0490(7) 0.0319(5) 0.0295(5) 0.0085(4) 0.0041(5) 0.0132(5)
C103 0.042(4) 0.283(12) 0.100(6) -0.072(6) -0.006(4) 0.065(6)
Cl5 0.1328(16) 0.0702(10) 0.0833(11) 0.0047(8) -0.0439(11) 0.0413(11)
Cl6 0.1234(15) 0.0845(11) 0.1061(13) 0.0152(9) -0.0255(11) 0.0736(11)
C104 0.034(8) 0.35(3) 0.45(4) 0.38(3) -0.004(13) 0.001(12)
Cl7 0.1072(12) 0.0326(6) 0.0532(7) 0.0144(5) 0.0358(7) 0.0229(7)

loop_
_atom_type_symbol
_atom_type_description
_atom_type_scat_dispersion_real
_atom_type_scat_dispersion_imag
_atom_type_scat_source
C C 0.0033 0.0016 'International Tables Vol C Tables 4.2.6.8 and 6.1.1.4'
H H 0.0000 0.0000 'International Tables Vol C Tables 4.2.6.8 and 6.1.1.4'
N N 0.0061 0.0033 'International Tables Vol C Tables 4.2.6.8 and 6.1.1.4'
Cl Cl 0.1484 0.1585 'International Tables Vol C Tables 4.2.6.8 and 6.1.1.4'
Br Br -0.2901 2.4595 'International Tables Vol C Tables 4.2.6.8 and 6.1.1.4'
B B 0.0013 0.0007 'International Tables Vol C Tables 4.2.6.8 and 6.1.1.4'

loop_
_geom_angle_atom_site_label_1
_geom_angle_atom_site_label_2
_geom_angle_atom_site_label_3
_geom_angle
_geom_angle_site_symmetry_1
_geom_angle_site_symmetry_3
N1A B1A N2A 114.6(3) . .
N1A B1A C23A 122.8(3) . .
N2A B1A C23A 122.6(3) . .
N1A B2A N3A 116.0(3) . .
N1A B2A C29A 122.7(3) . .
N3A B2A C29A 121.2(3) . .
B2A N1A B1A 121.1(3) . .
B2A N1A C14A 119.2(3) . .
B1A N1A C14A 119.6(3) . .
C1A N2A B1A 122.0(3) . .
C1A N2A C2A 118.3(3) . .
B1A N2A C2A 119.7(3) . .
C1A N3A B2A 121.1(3) . .
C1A N3A C8A 118.6(3) . .
B2A N3A C8A 120.3(3) . .
N2A C1A N3A 122.8(3) . .
N2A C2A C3A 112.8(3) . .
N2A C2A C7A 110.8(3) . .
C3A C2A C7A 111.9(3) . .
C2A C3A C4A 109.4(3) . .
C5A C4A C3A 110.7(3) . .
C6A C5A C4A 111.8(3) . .
C5A C6A C7A 111.5(3) . .
C2A C7A C6A 110.1(3) . .
N3A C8A C13A 111.6(3) . .
N3A C8A C9A 112.8(3) . .
C13A C8A C9A 112.5(3) . .
C8A C9A C10A 108.1(3) . .
C11A C10A C9A 111.8(3) . .
C10A C11A C12A 111.3(3) . .
C11A C12A C13A 111.9(3) . .
C8A C13A C12A 110.7(3) . .
C15A C14A C19A 121.9(3) . .
C15A C14A N1A 120.6(3) . .
C19A C14A N1A 117.5(3) . .
C14A C15A C16A 117.3(3) . .
C14A C15A C20A 123.2(3) . .
C16A C15A C20A 119.4(3) . .
C17A C16A C15A 122.6(3) . .
C18A C17A C16A 118.1(3) . .
C18A C17A C21A 121.2(3) . .
C16A C17A C21A 120.7(3) . .
C17A C18A C19A 121.3(3) . .
C14A C19A C18A 118.7(3) . .
C14A C19A C22A 121.4(3) . .
C18A C19A C22A 119.9(3) . .
C28A C23A C24A 117.5(3) . .
C28A C23A B1A 124.3(3) . .
C24A C23A B1A 118.0(3) . .
C25A C24A C23A 121.1(4) . .
C24A C25A C26A 120.3(4) . .
C27A C26A C25A 119.7(4) . .
C26A C27A C28A 119.9(4) . .
C23A C28A C27A 121.5(4) . .
C30A C29A C34A 117.3(3) . .
C30A C29A B2A 123.8(3) . .
C34A C29A B2A 118.9(3) . .
C31A C30A C29A 121.7(4) . .
C30A C31A C32A 119.8(4) . .
C33A C32A C31A 120.1(3) . .
C32A C33A C34A 119.7(4) . .
C33A C34A C29A 121.5(4) . .
N1B B1B N2B 115.9(3) . .
N1B B1B C23B 124.0(3) . .
N2B B1B C23B 119.9(3) . .
N1B B2B N3B 115.6(3) . .
N1B B2B C29B 122.6(3) . .
N3B B2B C29B 121.8(3) . .
B1B N1B B2B 120.5(3) . .
B1B N1B C14B 120.0(3) . .
B2B N1B C14B 119.4(3) . .
C1B N2B B1B 121.0(3) . .
C1B N2B C2B 117.2(3) . .
B1B N2B C2B 121.8(3) . .
C1B N3B B2B 121.3(3) . .
C1B N3B C8B 117.5(3) . .
B2B N3B C8B 121.1(3) . .
N3B C1B N2B 122.9(3) . .
C7B C2B C3B 116.9(3) . .
C7B C2B N2B 113.3(3) . .
C3B C2B N2B 113.3(3) . .
C2B C3B C4B 109.6(4) . .
C5B C4B C3B 112.4(4) . .
C5B C4B C5C 42.2(9) . .
C3B C4B C5C 122.2(7) . .
C4B C5B C6B 109.7(4) . .
C6B C5C C4B 108.9(12) . .
C5C C6B C7B 121.3(7) . .
C5C C6B C5B 42.3(10) . .
C7B C6B C5B 110.3(4) . .
C2B C7B C6B 112.8(4) . .
N3B C8B C9B 113.0(3) . .
N3B C8B C13B 110.3(3) . .
C9B C8B C13B 111.3(3) . .
C8B C9B C10B 109.1(3) . .
C11B C10B C9B 110.9(3) . .
C12B C11B C10B 110.9(3) . .
C11B C12B C13B 110.9(3) . .
C8B C13B C12B 110.2(3) . .
C19B C14B C15B 122.2(3) . .
C19B C14B N1B 121.0(3) . .
C15B C14B N1B 116.8(3) . .
C16B C15B C14B 118.2(3) . .
C16B C15B C20B 120.1(3) . .
C14B C15B C20B 121.7(3) . .
C15B C16B C17B 121.9(3) . .
C18B C17B C16B 118.5(3) . .
C18B C17B C21B 120.5(4) . .
C16B C17B C21B 121.0(4) . .
C17B C18B C19B 122.2(3) . .
C14B C19B C18B 117.0(3) . .
C14B C19B C22B 122.8(3) . .
C18B C19B C22B 120.2(3) . .
C24B C23B C28B 117.4(3) . .
C24B C23B B1B 124.5(3) . .
C28B C23B B1B 118.1(3) . .
C25B C24B C23B 120.8(3) . .
C26B C25B C24B 120.6(3) . .
C25B C26B C27B 119.5(3) . .
C28B C27B C26B 120.1(4) . .
C27B C28B C23B 121.5(3) . .
C34B C29B C30B 118.4(3) . .
C34B C29B B2B 124.8(3) . .
C30B C29B B2B 116.7(3) . .
C31B C30B C29B 120.5(3) . .
C32B C31B C30B 120.5(3) . .
C31B C32B C33B 119.9(3) . .
C32B C33B C34B 119.8(3) . .
C29B C34B C33B 120.9(3) . .
Cl1 C101 Cl2 111.4(2) . .
Cl3 C102 Cl4 111.8(2) . .
Cl6 C103 Cl5 117.0(4) . .
Cl7 C104 C104 72.1(12) 2_566 2_566
Cl7 C104 Cl7 120.6(11) 2_566 .
C104 C104 Cl7 48.5(6) 2_566 .
C104 Cl7 C104 59.4(11) 2_566 .

loop_
_geom_bond_atom_site_label_1
_geom_bond_atom_site_label_2
_geom_bond_distance
_geom_bond_site_symmetry_2
B1A N1A 1.428(5) .
B1A N2A 1.467(4) .
B1A C23A 1.558(5) .
B2A N1A 1.422(5) .
B2A N3A 1.460(4) .
B2A C29A 1.564(5) .
N1A C14A 1.462(4) .
N2A C1A 1.323(4) .
N2A C2A 1.505(4) .
N3A C1A 1.328(4) .
N3A C8A 1.497(4) .
C2A C3A 1.514(4) .
C2A C7A 1.515(5) .
C3A C4A 1.528(5) .
C4A C5A 1.524(5) .
C5A C6A 1.516(5) .
C6A C7A 1.528(5) .
C8A C13A 1.508(5) .
C8A C9A 1.522(4) .
C9A C10A 1.530(5) .
C10A C11A 1.518(5) .
C11A C12A 1.527(5) .
C12A C13A 1.529(5) .
C14A C15A 1.384(5) .
C14A C19A 1.390(4) .
C15A C16A 1.400(5) .
C15A C20A 1.509(5) .
C16A C17A 1.385(5) .
C17A C18A 1.385(5) .
C17A C21A 1.501(5) .
C18A C19A 1.396(4) .
C19A C22A 1.512(5) .
C23A C28A 1.384(5) .
C23A C24A 1.391(5) .
C24A C25A 1.375(5) .
C25A C26A 1.378(5) .
C26A C27A 1.367(6) .
C27A C28A 1.386(5) .
C29A C30A 1.391(5) .
C29A C34A 1.391(5) .
C30A C31A 1.375(5) .
C31A C32A 1.378(6) .
C32A C33A 1.375(6) .
C33A C34A 1.385(5) .
B1B N1B 1.419(5) .
B1B N2B 1.464(5) .
B1B C23B 1.567(5) .
B2B N1B 1.429(5) .
B2B N3B 1.464(5) .
B2B C29B 1.564(5) .
N1B C14B 1.458(4) .
N2B C1B 1.331(4) .
N2B C2B 1.501(4) .
N3B C1B 1.326(4) .
N3B C8B 1.501(4) .
C2B C7B 1.460(5) .
C2B C3B 1.491(5) .
C3B C4B 1.527(6) .
C4B C5B 1.499(6) .
C4B C5C 1.570(15) .
C5B C6B 1.563(6) .
C5C C6B 1.507(14) .
C6B C7B 1.520(6) .
C8B C9B 1.516(5) .
C8B C13B 1.519(4) .
C9B C10B 1.537(4) .
C10B C11B 1.527(5) .
C11B C12B 1.521(5) .
C12B C13B 1.534(5) .
C14B C19B 1.386(4) .
C14B C15B 1.398(5) .
C15B C16B 1.380(5) .
C15B C20B 1.508(5) .
C16B C17B 1.382(5) .
C17B C18B 1.382(5) .
C17B C21B 1.522(5) .
C18B C19B 1.405(5) .
C19B C22B 1.495(5) .
C23B C24B 1.394(4) .
C23B C28B 1.395(5) .
C24B C25B 1.390(5) .
C25B C26B 1.367(5) .
C26B C27B 1.383(5) .
C27B C28B 1.377(5) .
C29B C34B 1.384(5) .
C29B C30B 1.403(4) .
C30B C31B 1.388(5) .
C31B C32B 1.378(5) .
C32B C33B 1.380(5) .
C33B C34B 1.402(5) .
C101 Cl1 1.760(5) .
C101 Cl2 1.771(4) .
C102 Cl3 1.745(4) .
C102 Cl4 1.770(4) .
C103 Cl6 1.724(9) .
C103 Cl5 1.748(9) .
C104 Cl7 1.471(16) 2_566
C104 C104 1.69(3) 2_566
C104 Cl7 1.868(12) .
Cl7 C104 1.471(16) 2_566
